data_7062285
loop_
_publ_author_name
'Leitner, Zden\<ek'
'C\'isa\<rov\'a, Ivana'
'\<St\<epni\<cka, Petr'

_publ_section_title
;
 Synthesis and characterisation of group 11 metal complexes with a
 guanidine-tagged triphenylphosphine and evaluation of the isolated Au(i)
 complexes in gold-mediated organic reactions
;
_journal_issue 12
_journal_name_full 'New Journal of Chemistry'
_journal_page_first 5930
_journal_page_last 5938
_journal_paper_doi 10.1039/D3NJ00451A
_journal_volume 47
_journal_year 2023
_chemical_formula_moiety 'C50 H60 Cu N6 P2, C H2 Cl2, Br'
_chemical_formula_sum 'C51 H62 Br Cl2 Cu N6 P2'
_chemical_formula_weight 1035.35
_space_group_crystal_system monoclinic
_space_group_IT_number 9
_space_group_name_Hall 'C -2yc'
_space_group_name_H-M_alt 'C 1 c 1'
_atom_sites_solution_hydrogens mixed
_atom_sites_solution_primary direct
_atom_sites_solution_secondary difmap
_audit_creation_method SHELXL-2017/1
_audit_update_record
;
2023-01-23 deposited with the CCDC.	2023-02-16 downloaded from the CCDC.
;
_cell_angle_alpha 90
_cell_angle_beta 101.490(2)
_cell_angle_gamma 90
_cell_formula_units_Z 4
_cell_length_a 11.3528(5)
_cell_length_b 22.4212(10)
_cell_length_c 20.7154(8)
_cell_measurement_reflns_used 9372
_cell_measurement_temperature 120(2)
_cell_measurement_theta_max 29.97
_cell_measurement_theta_min 2.43
_cell_volume 5167.3(4)
_computing_cell_refinement 'SAINT V8.40B (Bruker Nano, Inc., 2019)'
_computing_data_collection 'Bruker Instrument Service vV6.2.14'
_computing_data_reduction 'SAINT V8.40B (Bruker Nano, Inc., 2019)'
_computing_molecular_graphics 'PLATON (Spek, 2017)'
_computing_publication_material 'PLATON (Spek, 2017)'
_computing_structure_refinement 'SHELXL-2017 (Sheldrick, 2017)'
_computing_structure_solution 'SHELXT 2018 (Sheldrick, 2018)'
_diffrn_ambient_temperature 120(2)
_diffrn_measured_fraction_theta_full 1.000
_diffrn_measured_fraction_theta_max 0.999
_diffrn_measurement_device_type 'Bruker D8 VENTURE Kappa Duo'
_diffrn_measurement_method '\f and \w scans'
_diffrn_radiation_monochromator 'Quazar Mo multilayer optic'
_diffrn_radiation_source 'I\mS micro-focus sealed tube'
_diffrn_radiation_type MoK\a
_diffrn_radiation_wavelength 0.71073
_diffrn_reflns_av_R_equivalents 0.0340
_diffrn_reflns_av_unetI/netI 0.0242
_diffrn_reflns_Laue_measured_fraction_full 1.000
_diffrn_reflns_Laue_measured_fraction_max 0.999
_diffrn_reflns_limit_h_max 15
_diffrn_reflns_limit_h_min -15
_diffrn_reflns_limit_k_max 31
_diffrn_reflns_limit_k_min -31
_diffrn_reflns_limit_l_max 29
_diffrn_reflns_limit_l_min -29
_diffrn_reflns_number 92033
_diffrn_reflns_point_group_measured_fraction_full 1.000
_diffrn_reflns_point_group_measured_fraction_max 0.999
_diffrn_reflns_theta_full 25.242
_diffrn_reflns_theta_max 30.016
_diffrn_reflns_theta_min 2.043
_exptl_absorpt_coefficient_mu 1.401
_exptl_absorpt_correction_T_max 0.94
_exptl_absorpt_correction_T_min 0.87
_exptl_absorpt_correction_type multi-scan
_exptl_absorpt_process_details 'SADABS-2016/2 - Bruker AXS'
_exptl_crystal_colour colourless
_exptl_crystal_density_diffrn 1.331
_exptl_crystal_description prism
_exptl_crystal_F_000 2152
_exptl_crystal_size_max 0.14
_exptl_crystal_size_mid 0.13
_exptl_crystal_size_min 0.05
_refine_diff_density_max 0.549
_refine_diff_density_min -0.539
_refine_diff_density_rms 0.046
_refine_ls_abs_structure_details
;
 Refined as an inversion twin.
;
_refine_ls_abs_structure_Flack 0.482(4)
_refine_ls_extinction_method none
_refine_ls_goodness_of_fit_ref 1.027
_refine_ls_hydrogen_treatment constr
_refine_ls_matrix_type full
_refine_ls_number_parameters 577
_refine_ls_number_reflns 15051
_refine_ls_number_restraints 2
_refine_ls_restrained_S_all 1.027
_refine_ls_R_factor_all 0.0282
_refine_ls_R_factor_gt 0.0259
_refine_ls_shift/su_max 0.002
_refine_ls_shift/su_mean 0.000
_refine_ls_structure_factor_coef Fsqd
_refine_ls_weighting_details 'w=1/[\s^2^(Fo^2^)+(0.0281P)^2^+3.2459P] where P=(Fo^2^+2Fc^2^)/3'
_refine_ls_weighting_scheme calc
_refine_ls_wR_factor_gt 0.0584
_refine_ls_wR_factor_ref 0.0601
_reflns_Friedel_coverage 0.998
_reflns_Friedel_fraction_full 1.000
_reflns_Friedel_fraction_max 0.999
_reflns_number_gt 14486
_reflns_number_total 15051
_reflns_threshold_expression 'I > 2\s(I)'
_cod_data_source_file d3nj00451a2.cif
_cod_data_source_block zl144
_cod_depositor_comments 'Adding full bibliography for 7062284--7062291.cif.'
_cod_original_sg_symbol_H-M 'C c'
_cod_database_code 7062285
_shelx_shelxl_version_number 2017/1
_shelx_space_group_comment
;
The symmetry employed for this shelxl refinement is uniquely defined
by the following loop, which should always be used as a source of
symmetry information in preference to the above space-group names.
They are only intended as comments.
;
_shelx_estimated_absorpt_t_min 0.828
_shelx_estimated_absorpt_t_max 0.933

loop_
_space_group_symop_operation_xyz
'x, y, z'
'x, -y, z+1/2'
'x+1/2, y+1/2, z'
'x+1/2, -y+1/2, z+1/2'

loop_
_atom_site_label
_atom_site_type_symbol
_atom_site_fract_x
_atom_site_fract_y
_atom_site_fract_z
_atom_site_U_iso_or_equiv
_atom_site_adp_type
_atom_site_occupancy
_atom_site_site_symmetry_order
_atom_site_calc_flag
_atom_site_refinement_flags_posn
_atom_site_refinement_flags_adp
_atom_site_refinement_flags_occupancy
_atom_site_disorder_assembly
_atom_site_disorder_group
Cu1 Cu 0.47816(2) 0.72330(2) 0.46810(2) 0.01495(6) Uani 1 1 d . . . . .
Br1 Br 0.15601(2) 0.96380(2) 0.34875(2) 0.03090(7) Uani 1 1 d . . . . .
P1 P 0.33143(5) 0.70685(2) 0.52390(3) 0.01440(10) Uani 1 1 d . . . . .
N1 N 0.40223(17) 0.64730(8) 0.41397(9) 0.0168(4) Uani 1 1 d . . . . .
N2 N 0.56295(19) 0.61082(9) 0.37222(10) 0.0222(4) Uani 1 1 d . . . . .
H2N H 0.599861 0.579322 0.363586 0.027 Uiso 1 1 d R U . . .
N3 N 0.4385(2) 0.54320(9) 0.40790(12) 0.0274(5) Uani 1 1 d . . . . .
H3N H 0.485673 0.518181 0.392924 0.033 Uiso 1 1 d R U . . .
C1 C 0.4647(2) 0.60117(10) 0.39832(11) 0.0190(4) Uani 1 1 d . . . . .
C2 C 0.2777(2) 0.64038(10) 0.41216(11) 0.0160(4) Uani 1 1 d . . . . .
C3 C 0.2261(2) 0.66852(9) 0.46050(11) 0.0158(4) Uani 1 1 d . . . . .
C4 C 0.1019(2) 0.66612(11) 0.45655(12) 0.0200(4) Uani 1 1 d . . . . .
H4 H 0.067639 0.684798 0.489619 0.024 Uiso 1 1 calc R U . . .
C5 C 0.0281(2) 0.63672(11) 0.40481(13) 0.0247(5) Uani 1 1 d . . . . .
H5 H -0.056332 0.635271 0.402343 0.030 Uiso 1 1 calc R U . . .
C6 C 0.0789(2) 0.60948(11) 0.35676(13) 0.0251(5) Uani 1 1 d . . . . .
H6 H 0.028637 0.589572 0.321103 0.030 Uiso 1 1 calc R U . . .
C7 C 0.2022(2) 0.61095(11) 0.36011(12) 0.0220(5) Uani 1 1 d . . . . .
H7 H 0.235608 0.591897 0.326934 0.026 Uiso 1 1 calc R U . . .
C8 C 0.3629(2) 0.65239(10) 0.59132(11) 0.0187(4) Uani 1 1 d . . . . .
C9 C 0.2733(2) 0.61377(12) 0.60352(13) 0.0264(5) Uani 1 1 d . . . . .
H9 H 0.195470 0.615135 0.576230 0.032 Uiso 1 1 calc R U . . .
C10 C 0.2973(3) 0.57342(14) 0.65524(15) 0.0339(6) Uani 1 1 d . . . . .
H10 H 0.235616 0.547663 0.663553 0.041 Uiso 1 1 calc R U . . .
C11 C 0.4116(3) 0.57053(13) 0.69503(13) 0.0302(6) Uani 1 1 d . . . . .
H11 H 0.427780 0.543010 0.730567 0.036 Uiso 1 1 calc R U . . .
C12 C 0.5012(3) 0.60788(12) 0.68254(13) 0.0298(6) Uani 1 1 d . . . . .
H12 H 0.579428 0.605795 0.709320 0.036 Uiso 1 1 calc R U . . .
C13 C 0.4772(2) 0.64861(11) 0.63076(13) 0.0249(5) Uani 1 1 d . . . . .
H13 H 0.539352 0.674010 0.622322 0.030 Uiso 1 1 calc R U . . .
C14 C 0.2422(2) 0.76413(10) 0.55364(11) 0.0171(4) Uani 1 1 d . . . . .
C15 C 0.1820(2) 0.80487(12) 0.50799(13) 0.0248(5) Uani 1 1 d . . . . .
H15 H 0.183210 0.799839 0.462593 0.030 Uiso 1 1 calc R U . . .
C16 C 0.1204(3) 0.85270(12) 0.52783(14) 0.0304(6) Uani 1 1 d . . . . .
H16 H 0.078672 0.879811 0.496071 0.036 Uiso 1 1 calc R U . . .
C17 C 0.1197(3) 0.86084(13) 0.59372(16) 0.0352(6) Uani 1 1 d . . . . .
H17 H 0.077030 0.893358 0.607437 0.042 Uiso 1 1 calc R U . . .
C18 C 0.1812(3) 0.82169(15) 0.63959(15) 0.0400(7) Uani 1 1 d . . . . .
H18 H 0.182055 0.827941 0.685043 0.048 Uiso 1 1 calc R U . . .
C19 C 0.2425(3) 0.77274(13) 0.62010(13) 0.0297(6) Uani 1 1 d . . . . .
H19 H 0.283933 0.745688 0.652028 0.036 Uiso 1 1 calc R U . . .
C20 C 0.5735(2) 0.66165(11) 0.32962(12) 0.0208(4) Uani 1 1 d . . . . .
H20 H 0.547011 0.698370 0.350123 0.025 Uiso 1 1 calc R U . . .
C21 C 0.4934(3) 0.65317(15) 0.26219(14) 0.0339(6) Uani 1 1 d . . . . .
H21A H 0.514779 0.615867 0.242704 0.051 Uiso 1 1 calc R U . . .
H21B H 0.504541 0.686682 0.233633 0.051 Uiso 1 1 calc R U . . .
H21C H 0.409176 0.651489 0.266744 0.051 Uiso 1 1 calc R U . . .
C22 C 0.7052(2) 0.66877(13) 0.32582(14) 0.0280(5) Uani 1 1 d . . . . .
H22A H 0.752268 0.677670 0.369757 0.042 Uiso 1 1 calc R U . . .
H22B H 0.713626 0.701523 0.295747 0.042 Uiso 1 1 calc R U . . .
H22C H 0.734457 0.631700 0.309494 0.042 Uiso 1 1 calc R U . . .
C23 C 0.3952(3) 0.52197(12) 0.46613(15) 0.0290(6) Uani 1 1 d . . . . .
H23 H 0.330521 0.549286 0.474879 0.035 Uiso 1 1 calc R U . . .
C24 C 0.3426(3) 0.46023(14) 0.4498(2) 0.0441(8) Uani 1 1 d . . . . .
H24A H 0.276881 0.462605 0.411286 0.066 Uiso 1 1 calc R U . . .
H24B H 0.311788 0.444735 0.487502 0.066 Uiso 1 1 calc R U . . .
H24C H 0.405251 0.433512 0.440251 0.066 Uiso 1 1 calc R U . . .
C25 C 0.4975(3) 0.52132(15) 0.52584(17) 0.0377(7) Uani 1 1 d . . . . .
H25A H 0.560148 0.493745 0.517985 0.057 Uiso 1 1 calc R U . . .
H25B H 0.467115 0.508260 0.564617 0.057 Uiso 1 1 calc R U . . .
H25C H 0.531287 0.561521 0.533450 0.057 Uiso 1 1 calc R U . . .
P51 P 0.66701(5) 0.74734(2) 0.51505(3) 0.01495(10) Uani 1 1 d . . . . .
N51 N 0.49509(17) 0.79674(8) 0.40534(9) 0.0158(3) Uani 1 1 d . . . . .
N52 N 0.29747(18) 0.82304(9) 0.36118(10) 0.0188(4) Uani 1 1 d . . . . .
H52N H 0.242599 0.852310 0.356442 0.023 Uiso 1 1 d R U . . .
N53 N 0.43015(19) 0.89761(9) 0.39999(10) 0.0208(4) Uani 1 1 d . . . . .
H53N H 0.374092 0.921933 0.384797 0.025 Uiso 1 1 d R U . . .
C51 C 0.4110(2) 0.83851(10) 0.38923(10) 0.0165(4) Uani 1 1 d . . . . .
C52 C 0.6144(2) 0.80881(10) 0.39947(11) 0.0164(4) Uani 1 1 d . . . . .
C53 C 0.7109(2) 0.78449(10) 0.44550(11) 0.0163(4) Uani 1 1 d . . . . .
C54 C 0.8286(2) 0.78887(11) 0.43558(12) 0.0210(4) Uani 1 1 d . . . . .
H54 H 0.892647 0.772043 0.466858 0.025 Uiso 1 1 calc R U . . .
C55 C 0.8529(2) 0.81768(12) 0.38029(13) 0.0266(5) Uani 1 1 d . . . . .
H55 H 0.933046 0.820422 0.373463 0.032 Uiso 1 1 calc R U . . .
C56 C 0.7590(2) 0.84236(12) 0.33525(13) 0.0268(5) Uani 1 1 d . . . . .
H56 H 0.775215 0.862224 0.297471 0.032 Uiso 1 1 calc R U . . .
C57 C 0.6414(2) 0.83850(11) 0.34447(12) 0.0215(5) Uani 1 1 d . . . . .
H57 H 0.578480 0.856143 0.313213 0.026 Uiso 1 1 calc R U . . .
C58 C 0.6826(2) 0.80665(10) 0.57717(11) 0.0178(4) Uani 1 1 d . . . . .
C59 C 0.7710(2) 0.85066(12) 0.58168(12) 0.0243(5) Uani 1 1 d . . . . .
H59 H 0.827241 0.849161 0.553364 0.029 Uiso 1 1 calc R U . . .
C60 C 0.7773(3) 0.89680(12) 0.62746(13) 0.0300(6) Uani 1 1 d . . . . .
H60 H 0.837694 0.926540 0.630310 0.036 Uiso 1 1 calc R U . . .
C61 C 0.6951(3) 0.89915(12) 0.66880(13) 0.0316(6) Uani 1 1 d . . . . .
H61 H 0.699259 0.930532 0.699984 0.038 Uiso 1 1 calc R U . . .
C62 C 0.6073(3) 0.85599(12) 0.66469(13) 0.0303(6) Uani 1 1 d . . . . .
H62 H 0.551231 0.857628 0.693113 0.036 Uiso 1 1 calc R U . . .
C63 C 0.6008(2) 0.80990(11) 0.61882(12) 0.0233(5) Uani 1 1 d . . . . .
H63 H 0.539832 0.780454 0.616042 0.028 Uiso 1 1 calc R U . . .
C64 C 0.7866(2) 0.69455(10) 0.54711(11) 0.0183(4) Uani 1 1 d . . . . .
C65 C 0.7688(2) 0.63605(11) 0.52384(14) 0.0258(5) Uani 1 1 d . . . . .
H65 H 0.699199 0.626547 0.491723 0.031 Uiso 1 1 calc R U . . .
C66 C 0.8516(3) 0.59175(13) 0.54716(17) 0.0341(6) Uani 1 1 d . . . . .
H66 H 0.839279 0.552217 0.530685 0.041 Uiso 1 1 calc R U . . .
C67 C 0.9518(3) 0.60526(13) 0.59425(15) 0.0336(6) Uani 1 1 d . . . . .
H67 H 1.007717 0.574736 0.610783 0.040 Uiso 1 1 calc R U . . .
C68 C 0.9716(2) 0.66266(14) 0.61763(13) 0.0313(6) Uani 1 1 d . . . . .
H68 H 1.041414 0.671636 0.649822 0.038 Uiso 1 1 calc R U . . .
C69 C 0.8892(2) 0.70770(12) 0.59401(12) 0.0247(5) Uani 1 1 d . . . . .
H69 H 0.903127 0.747307 0.609984 0.030 Uiso 1 1 calc R U . . .
C70 C 0.2677(2) 0.77270(11) 0.31534(11) 0.0196(4) Uani 1 1 d . . . . .
H70 H 0.311394 0.736387 0.335438 0.023 Uiso 1 1 calc R U . . .
C71 C 0.3052(3) 0.78597(13) 0.25034(13) 0.0291(5) Uani 1 1 d . . . . .
H71A H 0.262576 0.821478 0.230269 0.044 Uiso 1 1 calc R U . . .
H71B H 0.285056 0.751877 0.220583 0.044 Uiso 1 1 calc R U . . .
H71C H 0.392026 0.793111 0.258261 0.044 Uiso 1 1 calc R U . . .
C72 C 0.1329(2) 0.76172(12) 0.30564(13) 0.0241(5) Uani 1 1 d . . . . .
H72A H 0.112082 0.751990 0.348103 0.036 Uiso 1 1 calc R U . . .
H72B H 0.110497 0.728411 0.275018 0.036 Uiso 1 1 calc R U . . .
H72C H 0.089472 0.797681 0.287540 0.036 Uiso 1 1 calc R U . . .
C73 C 0.5046(2) 0.92164(11) 0.46067(13) 0.0237(5) Uani 1 1 d . . . . .
H73 H 0.581535 0.898666 0.471570 0.028 Uiso 1 1 calc R U . . .
C74 C 0.5320(3) 0.98649(12) 0.44756(16) 0.0342(6) Uani 1 1 d . . . . .
H74A H 0.574799 0.988551 0.410925 0.051 Uiso 1 1 calc R U . . .
H74B H 0.582314 1.003740 0.487121 0.051 Uiso 1 1 calc R U . . .
H74C H 0.456680 1.008933 0.436204 0.051 Uiso 1 1 calc R U . . .
C75 C 0.4381(3) 0.91637(13) 0.51713(13) 0.0311(6) Uani 1 1 d . . . . .
H75A H 0.362213 0.938447 0.506274 0.047 Uiso 1 1 calc R U . . .
H75B H 0.487726 0.932979 0.557249 0.047 Uiso 1 1 calc R U . . .
H75C H 0.421353 0.874270 0.524321 0.047 Uiso 1 1 calc R U . . .
C1S C 0.3685(5) 1.02667(19) 0.7271(2) 0.0703(15) Uani 1 1 d . . . . .
H1S1 H 0.333009 1.027817 0.767087 0.084 Uiso 1 1 calc R U . . .
H1S2 H 0.341738 1.062756 0.700736 0.084 Uiso 1 1 calc R U . . .
Cl1S Cl 0.31742(16) 0.96290(6) 0.68088(8) 0.0868(4) Uani 1 1 d . . . . .
Cl2S Cl 0.52706(13) 1.02684(4) 0.75050(5) 0.0631(3) Uani 1 1 d . . . . .

loop_
_atom_site_aniso_label
_atom_site_aniso_U_11
_atom_site_aniso_U_22
_atom_site_aniso_U_33
_atom_site_aniso_U_23
_atom_site_aniso_U_13
_atom_site_aniso_U_12
Cu1 0.01395(11) 0.01471(12) 0.01696(12) 0.00078(10) 0.00491(9) 0.00098(10)
Br1 0.02896(13) 0.02846(13) 0.03331(13) -0.00740(11) 0.00145(10) 0.01481(11)
P1 0.0142(2) 0.0145(2) 0.0150(2) 0.00035(19) 0.00429(19) 0.0021(2)
N1 0.0176(9) 0.0140(9) 0.0194(9) -0.0003(7) 0.0055(7) 0.0019(7)
N2 0.0242(10) 0.0208(10) 0.0243(10) -0.0019(8) 0.0110(8) 0.0073(8)
N3 0.0361(12) 0.0145(10) 0.0353(12) -0.0013(8) 0.0161(10) 0.0071(9)
C1 0.0211(11) 0.0187(11) 0.0180(10) -0.0012(8) 0.0059(8) 0.0039(8)
C2 0.0185(10) 0.0126(9) 0.0172(10) 0.0028(7) 0.0041(8) 0.0018(8)
C3 0.0164(10) 0.0131(9) 0.0181(9) 0.0013(7) 0.0040(8) 0.0011(8)
C4 0.0184(10) 0.0192(11) 0.0230(11) 0.0019(8) 0.0055(9) 0.0025(8)
C5 0.0173(11) 0.0223(12) 0.0328(13) 0.0023(10) 0.0008(9) -0.0012(9)
C6 0.0245(12) 0.0221(12) 0.0253(12) 0.0006(9) -0.0031(9) -0.0048(9)
C7 0.0271(12) 0.0176(11) 0.0208(11) -0.0028(8) 0.0040(9) -0.0020(9)
C8 0.0222(11) 0.0173(10) 0.0169(10) 0.0015(8) 0.0049(8) 0.0031(8)
C9 0.0208(11) 0.0300(13) 0.0289(12) 0.0113(10) 0.0065(10) 0.0044(10)
C10 0.0311(14) 0.0355(15) 0.0373(15) 0.0167(12) 0.0120(12) 0.0008(12)
C11 0.0412(15) 0.0254(13) 0.0230(12) 0.0078(10) 0.0039(11) 0.0055(11)
C12 0.0351(14) 0.0237(13) 0.0248(12) 0.0028(10) -0.0083(10) 0.0014(11)
C13 0.0268(12) 0.0190(11) 0.0256(12) 0.0014(9) -0.0023(10) -0.0021(9)
C14 0.0163(10) 0.0159(10) 0.0206(10) -0.0018(8) 0.0070(8) 0.0008(8)
C15 0.0275(12) 0.0238(12) 0.0227(11) -0.0017(9) 0.0041(9) 0.0077(10)
C16 0.0282(13) 0.0245(13) 0.0363(14) -0.0034(11) 0.0009(11) 0.0092(10)
C17 0.0350(15) 0.0276(14) 0.0466(17) -0.0136(12) 0.0167(13) 0.0088(11)
C18 0.056(2) 0.0391(17) 0.0301(14) -0.0078(12) 0.0208(14) 0.0122(15)
C19 0.0424(16) 0.0281(14) 0.0210(12) -0.0009(10) 0.0119(11) 0.0070(11)
C20 0.0207(11) 0.0208(11) 0.0225(11) -0.0022(9) 0.0085(9) 0.0016(9)
C21 0.0245(13) 0.0521(18) 0.0249(13) 0.0030(12) 0.0041(10) -0.0009(12)
C22 0.0191(11) 0.0347(14) 0.0324(13) -0.0091(11) 0.0100(10) -0.0031(10)
C23 0.0315(14) 0.0170(12) 0.0417(15) 0.0067(10) 0.0148(12) 0.0049(10)
C24 0.0308(16) 0.0260(15) 0.073(2) 0.0100(14) 0.0034(15) -0.0035(12)
C25 0.0476(18) 0.0291(15) 0.0387(16) 0.0010(12) 0.0140(14) -0.0018(13)
P51 0.0142(2) 0.0150(3) 0.0159(2) 0.00112(19) 0.00357(19) 0.0023(2)
N51 0.0155(8) 0.0137(8) 0.0185(8) 0.0013(7) 0.0042(7) 0.0013(7)
N52 0.0183(9) 0.0162(9) 0.0210(9) -0.0016(7) 0.0016(7) 0.0039(7)
N53 0.0227(10) 0.0138(9) 0.0247(10) 0.0020(7) 0.0015(8) 0.0049(7)
C51 0.0196(10) 0.0161(10) 0.0141(9) 0.0022(7) 0.0041(8) 0.0020(8)
C52 0.0193(10) 0.0130(10) 0.0181(10) 0.0001(7) 0.0066(8) 0.0012(8)
C53 0.0173(10) 0.0140(10) 0.0187(10) 0.0002(7) 0.0060(8) 0.0003(8)
C54 0.0183(11) 0.0212(11) 0.0246(11) -0.0010(9) 0.0071(9) -0.0001(9)
C55 0.0227(12) 0.0298(13) 0.0308(13) 0.0005(10) 0.0138(10) -0.0028(10)
C56 0.0284(13) 0.0283(13) 0.0267(12) 0.0042(10) 0.0127(10) -0.0040(10)
C57 0.0236(12) 0.0210(11) 0.0207(10) 0.0059(9) 0.0064(9) 0.0005(9)
C58 0.0189(10) 0.0167(10) 0.0165(10) 0.0008(8) 0.0004(8) 0.0040(8)
C59 0.0260(12) 0.0246(12) 0.0221(11) -0.0003(9) 0.0042(9) -0.0005(10)
C60 0.0354(14) 0.0245(13) 0.0272(12) -0.0056(10) -0.0006(11) -0.0041(11)
C61 0.0501(17) 0.0220(12) 0.0199(11) -0.0041(9) 0.0004(11) 0.0068(11)
C62 0.0468(16) 0.0264(13) 0.0205(11) 0.0016(9) 0.0133(11) 0.0100(11)
C63 0.0302(13) 0.0194(11) 0.0217(11) 0.0025(9) 0.0086(10) 0.0042(9)
C64 0.0161(10) 0.0193(11) 0.0204(10) 0.0041(8) 0.0059(8) 0.0042(8)
C65 0.0224(12) 0.0198(11) 0.0348(13) 0.0027(10) 0.0046(10) 0.0043(9)
C66 0.0328(14) 0.0197(12) 0.0516(17) 0.0076(12) 0.0126(13) 0.0078(11)
C67 0.0275(13) 0.0356(15) 0.0410(15) 0.0196(12) 0.0150(12) 0.0155(12)
C68 0.0222(12) 0.0463(17) 0.0248(12) 0.0089(11) 0.0034(10) 0.0092(11)
C69 0.0204(11) 0.0299(13) 0.0230(11) 0.0000(9) 0.0022(9) 0.0053(10)
C70 0.0201(11) 0.0191(11) 0.0185(10) 0.0007(8) 0.0015(8) 0.0016(8)
C71 0.0293(13) 0.0383(15) 0.0203(11) -0.0014(10) 0.0065(10) -0.0021(11)
C72 0.0218(12) 0.0256(12) 0.0241(11) 0.0007(9) 0.0020(9) -0.0017(9)
C73 0.0241(12) 0.0156(11) 0.0296(12) -0.0015(9) 0.0011(10) 0.0009(9)
C74 0.0389(16) 0.0184(12) 0.0459(17) -0.0022(11) 0.0098(13) -0.0064(11)
C75 0.0400(16) 0.0290(14) 0.0231(12) 0.0015(10) 0.0035(11) 0.0028(12)
C1S 0.114(4) 0.043(2) 0.072(3) -0.0170(19) 0.064(3) -0.018(2)
Cl1S 0.1126(11) 0.0690(8) 0.0864(9) -0.0335(7) 0.0381(8) -0.0310(8)
Cl2S 0.1133(10) 0.0398(5) 0.0377(4) 0.0000(3) 0.0189(5) -0.0119(5)

loop_
_atom_type_symbol
_atom_type_description
_atom_type_scat_dispersion_real
_atom_type_scat_dispersion_imag
_atom_type_scat_source
C C 0.0033 0.0016 'International Tables Vol C Tables 4.2.6.8 and 6.1.1.4'
H H 0.0000 0.0000 'International Tables Vol C Tables 4.2.6.8 and 6.1.1.4'
Br Br -0.2901 2.4595 'International Tables Vol C Tables 4.2.6.8 and 6.1.1.4'
Cl Cl 0.1484 0.1585 'International Tables Vol C Tables 4.2.6.8 and 6.1.1.4'
Cu Cu 0.3201 1.2651 'International Tables Vol C Tables 4.2.6.8 and 6.1.1.4'
N N 0.0061 0.0033 'International Tables Vol C Tables 4.2.6.8 and 6.1.1.4'
P P 0.1023 0.0942 'International Tables Vol C Tables 4.2.6.8 and 6.1.1.4'

loop_
_geom_angle_atom_site_label_1
_geom_angle_atom_site_label_2
_geom_angle_atom_site_label_3
_geom_angle
_geom_angle_site_symmetry_1
_geom_angle_site_symmetry_3
_geom_angle_publ_flag
N1 Cu1 N51 111.97(7) . . ?
N1 Cu1 P51 132.49(5) . . ?
N51 Cu1 P51 83.33(5) . . ?
N1 Cu1 P1 82.82(5) . . ?
N51 Cu1 P1 127.53(5) . . ?
P51 Cu1 P1 124.23(2) . . ?
C3 P1 C14 104.44(10) . . ?
C3 P1 C8 103.70(11) . . ?
C14 P1 C8 104.44(11) . . ?
C3 P1 Cu1 98.96(7) . . ?
C14 P1 Cu1 125.50(8) . . ?
C8 P1 Cu1 116.75(8) . . ?
C1 N1 C2 119.1(2) . . ?
C1 N1 Cu1 124.87(16) . . ?
C2 N1 Cu1 113.58(14) . . ?
C1 N2 C20 122.7(2) . . ?
C1 N2 H2N 115.4 . . ?
C20 N2 H2N 114.4 . . ?
C1 N3 C23 123.3(2) . . ?
C1 N3 H3N 113.3 . . ?
C23 N3 H3N 114.3 . . ?
N1 C1 N2 119.8(2) . . ?
N1 C1 N3 124.5(2) . . ?
N2 C1 N3 115.8(2) . . ?
C7 C2 C3 118.7(2) . . ?
C7 C2 N1 121.8(2) . . ?
C3 C2 N1 119.2(2) . . ?
C4 C3 C2 120.0(2) . . ?
C4 C3 P1 125.09(17) . . ?
C2 C3 P1 114.91(16) . . ?
C5 C4 C3 120.7(2) . . ?
C5 C4 H4 119.6 . . ?
C3 C4 H4 119.6 . . ?
C6 C5 C4 119.3(2) . . ?
C6 C5 H5 120.4 . . ?
C4 C5 H5 120.4 . . ?
C5 C6 C7 120.9(2) . . ?
C5 C6 H6 119.6 . . ?
C7 C6 H6 119.6 . . ?
C6 C7 C2 120.4(2) . . ?
C6 C7 H7 119.8 . . ?
C2 C7 H7 119.8 . . ?
C13 C8 C9 118.9(2) . . ?
C13 C8 P1 120.32(19) . . ?
C9 C8 P1 120.76(18) . . ?
C10 C9 C8 120.4(2) . . ?
C10 C9 H9 119.8 . . ?
C8 C9 H9 119.8 . . ?
C9 C10 C11 120.3(3) . . ?
C9 C10 H10 119.9 . . ?
C11 C10 H10 119.9 . . ?
C12 C11 C10 119.6(2) . . ?
C12 C11 H11 120.2 . . ?
C10 C11 H11 120.2 . . ?
C11 C12 C13 120.2(2) . . ?
C11 C12 H12 119.9 . . ?
C13 C12 H12 119.9 . . ?
C8 C13 C12 120.6(2) . . ?
C8 C13 H13 119.7 . . ?
C12 C13 H13 119.7 . . ?
C19 C14 C15 119.1(2) . . ?
C19 C14 P1 122.84(19) . . ?
C15 C14 P1 117.69(17) . . ?
C16 C15 C14 121.0(2) . . ?
C16 C15 H15 119.5 . . ?
C14 C15 H15 119.5 . . ?
C17 C16 C15 119.9(3) . . ?
C17 C16 H16 120.1 . . ?
C15 C16 H16 120.1 . . ?
C18 C17 C16 119.8(2) . . ?
C18 C17 H17 120.1 . . ?
C16 C17 H17 120.1 . . ?
C17 C18 C19 120.8(3) . . ?
C17 C18 H18 119.6 . . ?
C19 C18 H18 119.6 . . ?
C14 C19 C18 119.4(3) . . ?
C14 C19 H19 120.3 . . ?
C18 C19 H19 120.3 . . ?
N2 C20 C21 110.6(2) . . ?
N2 C20 C22 108.2(2) . . ?
C21 C20 C22 112.3(2) . . ?
N2 C20 H20 108.5 . . ?
C21 C20 H20 108.5 . . ?
C22 C20 H20 108.5 . . ?
C20 C21 H21A 109.5 . . ?
C20 C21 H21B 109.5 . . ?
H21A C21 H21B 109.5 . . ?
C20 C21 H21C 109.5 . . ?
H21A C21 H21C 109.5 . . ?
H21B C21 H21C 109.5 . . ?
C20 C22 H22A 109.5 . . ?
C20 C22 H22B 109.5 . . ?
H22A C22 H22B 109.5 . . ?
C20 C22 H22C 109.5 . . ?
H22A C22 H22C 109.5 . . ?
H22B C22 H22C 109.5 . . ?
N3 C23 C24 107.1(3) . . ?
N3 C23 C25 110.2(2) . . ?
C24 C23 C25 112.0(2) . . ?
N3 C23 H23 109.2 . . ?
C24 C23 H23 109.2 . . ?
C25 C23 H23 109.2 . . ?
C23 C24 H24A 109.5 . . ?
C23 C24 H24B 109.5 . . ?
H24A C24 H24B 109.5 . . ?
C23 C24 H24C 109.5 . . ?
H24A C24 H24C 109.5 . . ?
H24B C24 H24C 109.5 . . ?
C23 C25 H25A 109.5 . . ?
C23 C25 H25B 109.5 . . ?
H25A C25 H25B 109.5 . . ?
C23 C25 H25C 109.5 . . ?
H25A C25 H25C 109.5 . . ?
H25B C25 H25C 109.5 . . ?
C53 P51 C64 106.53(10) . . ?
C53 P51 C58 102.74(10) . . ?
C64 P51 C58 104.73(11) . . ?
C53 P51 Cu1 98.98(8) . . ?
C64 P51 Cu1 125.56(8) . . ?
C58 P51 Cu1 115.45(8) . . ?
C51 N51 C52 119.75(19) . . ?
C51 N51 Cu1 123.33(15) . . ?
C52 N51 Cu1 113.95(14) . . ?
C51 N52 C70 123.52(19) . . ?
C51 N52 H52N 116.3 . . ?
C70 N52 H52N 115.2 . . ?
C51 N53 C73 123.05(19) . . ?
C51 N53 H53N 118.9 . . ?
C73 N53 H53N 110.0 . . ?
N51 C51 N52 120.2(2) . . ?
N51 C51 N53 124.3(2) . . ?
N52 C51 N53 115.5(2) . . ?
C57 C52 N51 122.0(2) . . ?
C57 C52 C53 117.8(2) . . ?
N51 C52 C53 119.8(2) . . ?
C54 C53 C52 120.7(2) . . ?
C54 C53 P51 124.79(18) . . ?
C52 C53 P51 114.49(16) . . ?
C55 C54 C53 120.5(2) . . ?
C55 C54 H54 119.8 . . ?
C53 C54 H54 119.8 . . ?
C56 C55 C54 119.2(2) . . ?
C56 C55 H55 120.4 . . ?
C54 C55 H55 120.4 . . ?
C55 C56 C57 121.0(2) . . ?
C55 C56 H56 119.5 . . ?
C57 C56 H56 119.5 . . ?
C56 C57 C52 120.8(2) . . ?
C56 C57 H57 119.6 . . ?
C52 C57 H57 119.6 . . ?
C63 C58 C59 118.8(2) . . ?
C63 C58 P51 119.39(18) . . ?
C59 C58 P51 121.76(19) . . ?
C60 C59 C58 120.5(2) . . ?
C60 C59 H59 119.7 . . ?
C58 C59 H59 119.7 . . ?
C61 C60 C59 119.9(3) . . ?
C61 C60 H60 120.1 . . ?
C59 C60 H60 120.1 . . ?
C62 C61 C60 120.1(2) . . ?
C62 C61 H61 119.9 . . ?
C60 C61 H61 119.9 . . ?
C61 C62 C63 120.1(3) . . ?
C61 C62 H62 120.0 . . ?
C63 C62 H62 120.0 . . ?
C58 C63 C62 120.7(3) . . ?
C58 C63 H63 119.7 . . ?
C62 C63 H63 119.7 . . ?
C69 C64 C65 118.9(2) . . ?
C69 C64 P51 125.14(19) . . ?
C65 C64 P51 115.93(18) . . ?
C66 C65 C64 120.7(3) . . ?
C66 C65 H65 119.7 . . ?
C64 C65 H65 119.7 . . ?
C67 C66 C65 119.8(3) . . ?
C67 C66 H66 120.1 . . ?
C65 C66 H66 120.1 . . ?
C66 C67 C68 120.6(2) . . ?
C66 C67 H67 119.7 . . ?
C68 C67 H67 119.7 . . ?
C67 C68 C69 120.0(3) . . ?
C67 C68 H68 120.0 . . ?
C69 C68 H68 120.0 . . ?
C64 C69 C68 120.0(3) . . ?
C64 C69 H69 120.0 . . ?
C68 C69 H69 120.0 . . ?
N52 C70 C71 110.7(2) . . ?
N52 C70 C72 107.8(2) . . ?
C71 C70 C72 111.4(2) . . ?
N52 C70 H70 109.0 . . ?
C71 C70 H70 109.0 . . ?
C72 C70 H70 109.0 . . ?
C70 C71 H71A 109.5 . . ?
C70 C71 H71B 109.5 . . ?
H71A C71 H71B 109.5 . . ?
C70 C71 H71C 109.5 . . ?
H71A C71 H71C 109.5 . . ?
H71B C71 H71C 109.5 . . ?
C70 C72 H72A 109.5 . . ?
C70 C72 H72B 109.5 . . ?
H72A C72 H72B 109.5 . . ?
C70 C72 H72C 109.5 . . ?
H72A C72 H72C 109.5 . . ?
H72B C72 H72C 109.5 . . ?
N53 C73 C75 109.9(2) . . ?
N53 C73 C74 107.5(2) . . ?
C75 C73 C74 111.3(2) . . ?
N53 C73 H73 109.4 . . ?
C75 C73 H73 109.4 . . ?
C74 C73 H73 109.4 . . ?
C73 C74 H74A 109.5 . . ?
C73 C74 H74B 109.5 . . ?
H74A C74 H74B 109.5 . . ?
C73 C74 H74C 109.5 . . ?
H74A C74 H74C 109.5 . . ?
H74B C74 H74C 109.5 . . ?
C73 C75 H75A 109.5 . . ?
C73 C75 H75B 109.5 . . ?
H75A C75 H75B 109.5 . . ?
C73 C75 H75C 109.5 . . ?
H75A C75 H75C 109.5 . . ?
H75B C75 H75C 109.5 . . ?
Cl1S C1S Cl2S 111.0(3) . . ?
Cl1S C1S H1S1 109.4 . . ?
Cl2S C1S H1S1 109.4 . . ?
Cl1S C1S H1S2 109.4 . . ?
Cl2S C1S H1S2 109.4 . . ?
H1S1 C1S H1S2 108.0 . . ?

loop_
_geom_bond_atom_site_label_1
_geom_bond_atom_site_label_2
_geom_bond_distance
_geom_bond_site_symmetry_2
_geom_bond_publ_flag
Cu1 N1 2.1257(19) . ?
Cu1 N51 2.1302(19) . ?
Cu1 P51 2.2365(6) . ?
Cu1 P1 2.2393(6) . ?
P1 C3 1.808(2) . ?
P1 C14 1.818(2) . ?
P1 C8 1.836(2) . ?
N1 C1 1.331(3) . ?
N1 C2 1.415(3) . ?
N2 C1 1.350(3) . ?
N2 C20 1.461(3) . ?
N2 H2N 0.8580 . ?
N3 C1 1.357(3) . ?
N3 C23 1.470(4) . ?
N3 H3N 0.8739 . ?
C2 C7 1.402(3) . ?
C2 C3 1.407(3) . ?
C3 C4 1.397(3) . ?
C4 C5 1.389(3) . ?
C4 H4 0.9500 . ?
C5 C6 1.388(4) . ?
C5 H5 0.9500 . ?
C6 C7 1.388(4) . ?
C6 H6 0.9500 . ?
C7 H7 0.9500 . ?
C8 C13 1.391(3) . ?
C8 C9 1.397(4) . ?
C9 C10 1.387(4) . ?
C9 H9 0.9500 . ?
C10 C11 1.393(4) . ?
C10 H10 0.9500 . ?
C11 C12 1.381(4) . ?
C11 H11 0.9500 . ?
C12 C13 1.394(4) . ?
C12 H12 0.9500 . ?
C13 H13 0.9500 . ?
C14 C19 1.389(3) . ?
C14 C15 1.392(3) . ?
C15 C16 1.387(4) . ?
C15 H15 0.9500 . ?
C16 C17 1.378(4) . ?
C16 H16 0.9500 . ?
C17 C18 1.377(5) . ?
C17 H17 0.9500 . ?
C18 C19 1.402(4) . ?
C18 H18 0.9500 . ?
C19 H19 0.9500 . ?
C20 C21 1.519(4) . ?
C20 C22 1.521(3) . ?
C20 H20 1.0000 . ?
C21 H21A 0.9800 . ?
C21 H21B 0.9800 . ?
C21 H21C 0.9800 . ?
C22 H22A 0.9800 . ?
C22 H22B 0.9800 . ?
C22 H22C 0.9800 . ?
C23 C24 1.519(4) . ?
C23 C25 1.519(5) . ?
C23 H23 1.0000 . ?
C24 H24A 0.9800 . ?
C24 H24B 0.9800 . ?
C24 H24C 0.9800 . ?
C25 H25A 0.9800 . ?
C25 H25B 0.9800 . ?
C25 H25C 0.9800 . ?
P51 C53 1.818(2) . ?
P51 C64 1.824(2) . ?
P51 C58 1.835(2) . ?
N51 C51 1.331(3) . ?
N51 C52 1.410(3) . ?
N52 C51 1.350(3) . ?
N52 C70 1.470(3) . ?
N52 H52N 0.8967 . ?
N53 C51 1.354(3) . ?
N53 C73 1.470(3) . ?
N53 H53N 0.8495 . ?
C52 C57 1.405(3) . ?
C52 C53 1.410(3) . ?
C53 C54 1.396(3) . ?
C54 C55 1.390(3) . ?
C54 H54 0.9500 . ?
C55 C56 1.385(4) . ?
C55 H55 0.9500 . ?
C56 C57 1.388(4) . ?
C56 H56 0.9500 . ?
C57 H57 0.9500 . ?
C58 C63 1.389(3) . ?
C58 C59 1.397(4) . ?
C59 C60 1.396(4) . ?
C59 H59 0.9500 . ?
C60 C61 1.387(4) . ?
C60 H60 0.9500 . ?
C61 C62 1.380(4) . ?
C61 H61 0.9500 . ?
C62 C63 1.396(4) . ?
C62 H62 0.9500 . ?
C63 H63 0.9500 . ?
C64 C69 1.391(3) . ?
C64 C65 1.398(4) . ?
C65 C66 1.387(4) . ?
C65 H65 0.9500 . ?
C66 C67 1.376(5) . ?
C66 H66 0.9500 . ?
C67 C68 1.378(5) . ?
C67 H67 0.9500 . ?
C68 C69 1.397(4) . ?
C68 H68 0.9500 . ?
C69 H69 0.9500 . ?
C70 C71 1.520(3) . ?
C70 C72 1.523(3) . ?
C70 H70 1.0000 . ?
C71 H71A 0.9800 . ?
C71 H71B 0.9800 . ?
C71 H71C 0.9800 . ?
C72 H72A 0.9800 . ?
C72 H72B 0.9800 . ?
C72 H72C 0.9800 . ?
C73 C75 1.518(4) . ?
C73 C74 1.523(4) . ?
C73 H73 1.0000 . ?
C74 H74A 0.9800 . ?
C74 H74B 0.9800 . ?
C74 H74C 0.9800 . ?
C75 H75A 0.9800 . ?
C75 H75B 0.9800 . ?
C75 H75C 0.9800 . ?
C1S Cl1S 1.754(4) . ?
C1S Cl2S 1.769(6) . ?
C1S H1S1 0.9900 . ?
C1S H1S2 0.9900 . ?
